data_1570843
loop_
_publ_author_name
'Pandit, Sulekha Kumari KUMARI'
'Das, Sanjana'
'Das, Gopal'

_publ_section_title
;
 Self-assembled Emissive Probe for Efficient Sensing of Fe(III) and
 Cysteine in the Physiological Medium: Application in Real Water and Food
 Sample
;
_journal_name_full 'Sensors &amp; Diagnostics'
_journal_paper_doi 10.1039/D3SD00306J
_journal_year 2024
_chemical_formula_sum 'C24 H15 N3 O3'
_chemical_formula_weight 393.39
_space_group_crystal_system monoclinic
_space_group_IT_number 13
_space_group_name_Hall '-P 2yc'
_space_group_name_H-M_alt 'P 1 2/c 1'
_atom_sites_solution_hydrogens geom
_audit_creation_method SHELXL-2016/6
_audit_update_record
;
2023-11-03 deposited with the CCDC.	2024-01-15 downloaded from the CCDC.
;
_cell_angle_alpha 90
_cell_angle_beta 97.183(8)
_cell_angle_gamma 90
_cell_formula_units_Z 4
_cell_length_a 6.774(2)
_cell_length_b 13.257(4)
_cell_length_c 20.637(6)
_cell_measurement_reflns_used 4659
_cell_measurement_temperature 300(2)
_cell_measurement_theta_max 24.71
_cell_measurement_theta_min 2.51
_cell_volume 1838.7(9)
_computing_structure_refinement 'SHELXL-2016/6 (Sheldrick, 2016)'
_computing_structure_solution 'SHELXT 2018/2 (Sheldrick, 2018)'
_diffrn_ambient_temperature 300(2)
_diffrn_measured_fraction_theta_full 0.996
_diffrn_measured_fraction_theta_max 0.996
_diffrn_measurement_device_type 'Bruker APEX-II CCD'
_diffrn_measurement_method '\f and \w scans'
_diffrn_radiation_type MoK\a
_diffrn_radiation_wavelength 0.71073
_diffrn_reflns_av_R_equivalents 0.0788
_diffrn_reflns_av_unetI/netI 0.0694
_diffrn_reflns_Laue_measured_fraction_full 0.996
_diffrn_reflns_Laue_measured_fraction_max 0.996
_diffrn_reflns_limit_h_max 8
_diffrn_reflns_limit_h_min -8
_diffrn_reflns_limit_k_max 15
_diffrn_reflns_limit_k_min -15
_diffrn_reflns_limit_l_max 24
_diffrn_reflns_limit_l_min -24
_diffrn_reflns_number 22767
_diffrn_reflns_point_group_measured_fraction_full 0.996
_diffrn_reflns_point_group_measured_fraction_max 0.996
_diffrn_reflns_theta_full 24.998
_diffrn_reflns_theta_max 24.998
_diffrn_reflns_theta_min 1.536
_exptl_absorpt_coefficient_mu 0.096
_exptl_crystal_colour colourless
_exptl_crystal_density_diffrn 1.421
_exptl_crystal_description needle
_exptl_crystal_F_000 816
_exptl_crystal_size_max 0.25
_exptl_crystal_size_mid 0.20
_exptl_crystal_size_min 0.15
_refine_diff_density_max 0.787
_refine_diff_density_min -0.743
_refine_diff_density_rms 0.212
_refine_ls_extinction_coef 0.063(16)
_refine_ls_extinction_expression Fc^*^=kFc[1+0.001xFc^2^\l^3^/sin(2\q)]^-1/4^
_refine_ls_extinction_method 'SHELXL-2016/6 (Sheldrick 2016)'
_refine_ls_goodness_of_fit_ref 1.510
_refine_ls_hydrogen_treatment constr
_refine_ls_matrix_type full
_refine_ls_number_parameters 272
_refine_ls_number_reflns 3221
_refine_ls_number_restraints 0
_refine_ls_restrained_S_all 1.510
_refine_ls_R_factor_all 0.2365
_refine_ls_R_factor_gt 0.1464
_refine_ls_shift/su_max 0.001
_refine_ls_shift/su_mean 0.000
_refine_ls_structure_factor_coef Fsqd
_refine_ls_weighting_details 'w=1/[\s^2^(Fo^2^)+(0.2000P)^2^+0.2346P] where P=(Fo^2^+2Fc^2^)/3'
_refine_ls_weighting_scheme calc
_refine_ls_wR_factor_gt 0.4017
_refine_ls_wR_factor_ref 0.4682
_reflns_Friedel_coverage 0.000
_reflns_number_gt 1552
_reflns_number_total 3221
_reflns_threshold_expression 'I > 2\s(I)'
_cod_data_source_file d3sd00306j2.cif
_cod_data_source_block PAM
_cod_original_cell_volume 1838.8(9)
_cod_original_sg_symbol_H-M 'P 2/c'
_cod_database_code 1570843
_shelx_shelxl_version_number 2016/6
_shelx_space_group_comment
;
The symmetry employed for this shelxl refinement is uniquely defined
by the following loop, which should always be used as a source of
symmetry information in preference to the above space-group names.
They are only intended as comments.
;

loop_
_space_group_symop_operation_xyz
'x, y, z'
'-x, y, -z+1/2'
'-x, -y, -z'
'x, -y, z-1/2'

loop_
_atom_site_label
_atom_site_type_symbol
_atom_site_fract_x
_atom_site_fract_y
_atom_site_fract_z
_atom_site_U_iso_or_equiv
_atom_site_adp_type
_atom_site_occupancy
_atom_site_site_symmetry_order
_atom_site_calc_flag
_atom_site_refinement_flags_posn
_atom_site_refinement_flags_adp
_atom_site_refinement_flags_occupancy
_atom_site_disorder_assembly
_atom_site_disorder_group
O3 O 0.2345(9) 0.4260(4) 0.5477(3) 0.0809(19) Uani 1 1 d . . . . .
N3 N 0.2345(8) 0.5412(4) 0.6282(3) 0.0580(17) Uani 1 1 d . . . . .
O1 O 0.5796(14) 0.8993(5) 0.4553(3) 0.101(2) Uani 1 1 d . . . . .
O2 O 0.2464(9) 0.6577(4) 0.7099(3) 0.0837(19) Uani 1 1 d . . . . .
N2 N 0.2499(12) 0.8706(5) 0.4575(3) 0.080(2) Uani 1 1 d . . . . .
H5 H 0.134503 0.892580 0.441554 0.096 Uiso 1 1 calc R U . . .
N1 N 0.1542(18) 1.0214(6) 0.3789(4) 0.102(3) Uani 1 1 d . . . . .
C12 C 0.2366(12) 0.6234(6) 0.5819(4) 0.060(2) Uani 1 1 d . . . . .
C17 C 0.2461(10) 0.3857(6) 0.7217(4) 0.057(2) Uani 1 1 d . . . . .
C16 C 0.2490(10) 0.4862(5) 0.7431(4) 0.0551(19) Uani 1 1 d . . . . .
C7 C 0.2500(14) 0.7870(6) 0.4994(4) 0.069(2) Uani 1 1 d . . . . .
C24 C 0.2581(10) 0.5088(6) 0.8076(4) 0.062(2) Uani 1 1 d . . . . .
H15 H 0.262349 0.575898 0.820752 0.075 Uiso 1 1 calc R U . . .
C15 C 0.2388(10) 0.3614(6) 0.6552(4) 0.059(2) Uani 1 1 d . . . . .
C13 C 0.2430(11) 0.5690(6) 0.6942(4) 0.058(2) Uani 1 1 d . . . . .
C14 C 0.2384(11) 0.4425(6) 0.6061(4) 0.063(2) Uani 1 1 d . . . . .
C11 C 0.0748(15) 0.6837(6) 0.5686(4) 0.078(3) Uani 1 1 d . . . . .
H9 H -0.040973 0.669391 0.586708 0.094 Uiso 1 1 calc R U . . .
C6 C 0.403(2) 0.9198(7) 0.4393(5) 0.088(3) Uani 1 1 d . . . . .
C18 C 0.2499(10) 0.3078(6) 0.7684(4) 0.067(2) Uani 1 1 d . . . . .
C5 C 0.351(2) 1.0107(7) 0.3951(4) 0.086(3) Uani 1 1 d . . . . .
C21 C 0.2306(11) 0.2630(6) 0.6354(4) 0.070(2) Uani 1 1 d . . . . .
H14 H 0.222786 0.248201 0.591090 0.084 Uiso 1 1 calc R U . . .
C10 C 0.4053(13) 0.6397(6) 0.5521(4) 0.070(2) Uani 1 1 d . . . . .
H8 H 0.514084 0.596679 0.559833 0.084 Uiso 1 1 calc R U . . .
C19 C 0.2437(12) 0.2064(6) 0.7461(6) 0.080(3) Uani 1 1 d . . . . .
H10 H 0.246391 0.154135 0.776261 0.096 Uiso 1 1 calc R U . . .
C22 C 0.2588(11) 0.3349(8) 0.8359(5) 0.079(3) Uani 1 1 d . . . . .
H11 H 0.263057 0.284427 0.867294 0.094 Uiso 1 1 calc R U . . .
C9 C 0.4093(15) 0.7219(6) 0.5103(4) 0.079(3) Uani 1 1 d . . . . .
H7 H 0.521316 0.733101 0.489404 0.095 Uiso 1 1 calc R U . . .
C8 C 0.0818(14) 0.7666(6) 0.5281(4) 0.078(3) Uani 1 1 d . . . . .
H6 H -0.028194 0.808862 0.520224 0.094 Uiso 1 1 calc R U . . .
C20 C 0.2338(13) 0.1840(6) 0.6808(5) 0.081(3) Uani 1 1 d . . . . .
H12 H 0.229231 0.117243 0.666813 0.097 Uiso 1 1 calc R U . . .
C23 C 0.2611(12) 0.4322(8) 0.8547(4) 0.078(3) Uani 1 1 d . . . . .
H13 H 0.264640 0.448529 0.898611 0.093 Uiso 1 1 calc R U . . .
C4 C 0.495(2) 1.0693(7) 0.3755(5) 0.107(4) Uani 1 1 d . . . . .
H4 H 0.628795 1.055750 0.388588 0.128 Uiso 1 1 calc R U . . .
C3 C 0.437(3) 1.1513(9) 0.3347(6) 0.121(5) Uani 1 1 d . . . . .
H3 H 0.530407 1.194219 0.319887 0.145 Uiso 1 1 calc R U . . .
C1 C 0.106(2) 1.1017(8) 0.3395(6) 0.122(4) Uani 1 1 d . . . . .
H1 H -0.028422 1.113491 0.326513 0.147 Uiso 1 1 calc R U . . .
C2 C 0.237(3) 1.1658(9) 0.3176(6) 0.130(5) Uani 1 1 d . . . . .
H2 H 0.191905 1.219732 0.290894 0.156 Uiso 1 1 calc R U . . .

loop_
_atom_site_aniso_label
_atom_site_aniso_U_11
_atom_site_aniso_U_22
_atom_site_aniso_U_33
_atom_site_aniso_U_23
_atom_site_aniso_U_13
_atom_site_aniso_U_12
O3 0.106(5) 0.075(4) 0.063(4) -0.003(3) 0.019(3) -0.003(3)
N3 0.067(4) 0.053(4) 0.055(4) 0.000(3) 0.012(3) -0.006(3)
O1 0.141(7) 0.083(5) 0.084(5) -0.006(4) 0.030(5) -0.011(5)
O2 0.136(5) 0.056(3) 0.059(4) -0.004(3) 0.013(3) -0.003(3)
N2 0.119(6) 0.060(4) 0.063(4) 0.009(4) 0.020(4) -0.009(4)
N1 0.158(9) 0.078(6) 0.069(5) 0.017(4) 0.010(6) -0.019(6)
C12 0.072(5) 0.054(5) 0.054(5) 0.004(4) 0.008(4) 0.002(4)
C17 0.050(4) 0.062(5) 0.060(5) 0.009(4) 0.010(4) -0.004(4)
C16 0.049(4) 0.062(5) 0.055(5) 0.011(4) 0.007(3) 0.003(4)
C7 0.101(7) 0.055(5) 0.053(5) 0.000(4) 0.017(5) 0.007(5)
C24 0.062(5) 0.073(5) 0.051(5) 0.009(4) 0.003(4) -0.005(4)
C15 0.053(4) 0.064(5) 0.061(5) 0.001(4) 0.011(4) 0.002(4)
C13 0.061(5) 0.058(5) 0.055(5) 0.007(4) 0.011(4) -0.008(4)
C14 0.066(5) 0.064(5) 0.059(5) -0.001(4) 0.009(4) -0.002(4)
C11 0.100(7) 0.065(5) 0.072(6) 0.010(5) 0.019(5) -0.008(5)
C6 0.141(10) 0.069(6) 0.055(6) -0.006(5) 0.022(7) -0.015(7)
C18 0.054(5) 0.072(5) 0.074(6) 0.024(5) 0.007(4) 0.000(4)
C5 0.148(10) 0.062(6) 0.050(5) -0.009(5) 0.014(6) -0.021(7)
C21 0.071(5) 0.063(5) 0.076(6) -0.008(5) 0.009(4) 0.004(4)
C10 0.088(6) 0.067(5) 0.058(5) 0.008(4) 0.021(4) 0.002(4)
C19 0.057(5) 0.067(6) 0.115(8) 0.028(6) 0.010(5) -0.001(4)
C22 0.063(5) 0.102(7) 0.071(6) 0.029(6) 0.013(4) -0.004(5)
C9 0.106(7) 0.073(6) 0.061(5) 0.005(5) 0.024(5) -0.009(5)
C8 0.091(7) 0.072(6) 0.071(6) 0.002(5) 0.010(5) -0.002(5)
C20 0.095(7) 0.056(5) 0.096(7) 0.004(5) 0.025(5) 0.005(4)
C23 0.072(6) 0.099(7) 0.063(6) 0.002(5) 0.005(4) -0.008(5)
C4 0.195(12) 0.062(6) 0.070(6) -0.003(5) 0.044(7) -0.031(7)
C3 0.214(15) 0.079(8) 0.075(8) -0.005(6) 0.035(9) -0.040(9)
C1 0.183(12) 0.089(8) 0.092(8) 0.030(7) 0.009(8) 0.010(8)
C2 0.244(17) 0.076(8) 0.074(8) 0.014(6) 0.035(10) -0.019(11)

loop_
_atom_type_symbol
_atom_type_description
_atom_type_scat_dispersion_real
_atom_type_scat_dispersion_imag
_atom_type_scat_source
C C 0.0033 0.0016 'International Tables Vol C Tables 4.2.6.8 and 6.1.1.4'
H H 0.0000 0.0000 'International Tables Vol C Tables 4.2.6.8 and 6.1.1.4'
N N 0.0061 0.0033 'International Tables Vol C Tables 4.2.6.8 and 6.1.1.4'
O O 0.0106 0.0060 'International Tables Vol C Tables 4.2.6.8 and 6.1.1.4'

loop_
_geom_angle_atom_site_label_1
_geom_angle_atom_site_label_2
_geom_angle_atom_site_label_3
_geom_angle
_geom_angle_site_symmetry_1
_geom_angle_site_symmetry_3
_geom_angle_publ_flag
C14 N3 C13 124.5(6) . . ?
C14 N3 C12 119.3(6) . . ?
C13 N3 C12 116.1(6) . . ?
C6 N2 C7 128.6(9) . . ?
C5 N1 C1 112.9(10) . . ?
C11 C12 C10 120.7(8) . . ?
C11 C12 N3 120.1(7) . . ?
C10 C12 N3 119.2(7) . . ?
C16 C17 C15 121.5(7) . . ?
C16 C17 C18 118.8(7) . . ?
C15 C17 C18 119.7(7) . . ?
C24 C16 C17 121.0(7) . . ?
C24 C16 C13 119.7(7) . . ?
C17 C16 C13 119.3(7) . . ?
C8 C7 C9 118.7(8) . . ?
C8 C7 N2 118.9(8) . . ?
C9 C7 N2 122.3(8) . . ?
C16 C24 C23 120.9(8) . . ?
C21 C15 C17 120.5(7) . . ?
C21 C15 C14 119.5(7) . . ?
C17 C15 C14 120.0(7) . . ?
O2 C13 N3 120.5(7) . . ?
O2 C13 C16 122.3(7) . . ?
N3 C13 C16 117.2(7) . . ?
O3 C14 N3 119.6(7) . . ?
O3 C14 C15 123.0(7) . . ?
N3 C14 C15 117.3(7) . . ?
C12 C11 C8 120.1(8) . . ?
O1 C6 N2 126.0(10) . . ?
O1 C6 C5 118.6(11) . . ?
N2 C6 C5 115.4(12) . . ?
C17 C18 C19 118.3(8) . . ?
C17 C18 C22 118.4(8) . . ?
C19 C18 C22 123.3(8) . . ?
N1 C5 C4 126.8(10) . . ?
N1 C5 C6 112.4(10) . . ?
C4 C5 C6 120.9(13) . . ?
C15 C21 C20 121.0(8) . . ?
C12 C10 C9 118.7(8) . . ?
C20 C19 C18 121.3(8) . . ?
C23 C22 C18 121.2(8) . . ?
C7 C9 C10 121.0(8) . . ?
C7 C8 C11 120.6(9) . . ?
C19 C20 C21 119.2(8) . . ?
C22 C23 C24 119.7(8) . . ?
C5 C4 C3 118.0(13) . . ?
C2 C3 C4 117.3(13) . . ?
C2 C1 N1 125.3(14) . . ?
C1 C2 C3 119.7(13) . . ?

loop_
_geom_bond_atom_site_label_1
_geom_bond_atom_site_label_2
_geom_bond_distance
_geom_bond_site_symmetry_2
_geom_bond_publ_flag
O3 C14 1.221(9) . ?
N3 C14 1.387(9) . ?
N3 C13 1.406(9) . ?
N3 C12 1.451(9) . ?
O1 C6 1.229(12) . ?
O2 C13 1.219(8) . ?
N2 C6 1.321(12) . ?
N2 C7 1.405(10) . ?
N1 C5 1.342(13) . ?
N1 C1 1.354(12) . ?
C12 C11 1.357(11) . ?
C12 C10 1.380(11) . ?
C17 C16 1.402(10) . ?
C17 C15 1.404(10) . ?
C17 C18 1.410(10) . ?
C16 C24 1.358(10) . ?
C16 C13 1.488(10) . ?
C7 C8 1.375(11) . ?
C7 C9 1.378(12) . ?
C24 C23 1.404(11) . ?
C15 C21 1.366(10) . ?
C15 C14 1.478(11) . ?
C11 C8 1.385(11) . ?
C6 C5 1.526(14) . ?
C18 C19 1.421(11) . ?
C18 C22 1.432(12) . ?
C5 C4 1.348(14) . ?
C21 C20 1.404(11) . ?
C10 C9 1.393(11) . ?
C19 C20 1.373(13) . ?
C22 C23 1.345(12) . ?
C4 C3 1.400(15) . ?
C3 C2 1.370(17) . ?
C1 C2 1.348(16) . ?
